data_1006112
loop_
_publ_author_name
'Salvad\'o, M. A.'
'Pertierra, P.'
'Garc\'ia-Granda, S.'
'Garc\'ia, J. R.'
'Rodr\'iguez, J.'
'Fern\'andez-D\'iaz, M. T.'

_publ_section_title
;
 Neutron powder diffraction study of \a-Ti(HPO~4~)~2~.(H~2~O) and
 \a-Hf(HPO~4~)~2~.(H~2~O); H-atom positions
;
_journal_coden_ASTM ASBSDK
_journal_issue 5
_journal_name_full
;
 Acta Crystallographica, Section B: Structural Science
;
_journal_page_first 896
_journal_page_last 898
_journal_paper_doi 10.1107/s0108768196006702
_journal_volume 52
_journal_year 1996
_chemical_formula_structural 'Hf (H P O4)2 (H2 O)'
_chemical_formula_sum 'H4 Hf O9 P2'
_chemical_name_systematic
;
Hafnium bis(hydrogenphosphate(V)) hydrate - \a
;
_space_group_IT_number 14
_symmetry_cell_setting monoclinic
_symmetry_Int_Tables_number 14
_symmetry_space_group_name_Hall '-P 2ybc'
_symmetry_space_group_name_H-M 'P 1 21/c 1'
_cell_angle_alpha 90
_cell_angle_beta 111.234(4)
_cell_angle_gamma 90
_cell_formula_units_Z 4
_cell_length_a 8.9955(5)
_cell_length_b 5.2439(3)
_cell_length_c 16.224(1)
_cell_volume 713.4
_refine_ls_R_factor_all 0.009
_cod_database_code 1006112

loop_
_symmetry_equiv_pos_as_xyz
x,y,z
-x,1/2+y,1/2-z
-x,-y,-z
x,1/2-y,1/2+z

loop_
_atom_site_label
_atom_site_type_symbol
_atom_site_symmetry_multiplicity
_atom_site_Wyckoff_symbol
_atom_site_fract_x
_atom_site_fract_y
_atom_site_fract_z
_atom_site_occupancy
_atom_site_attached_hydrogens
_atom_site_calc_flag
Hf1 Hf4+ 4 e 0.7373(8) 0.2519(19) 0.4853(4) 1. 0 d
P1 P5+ 4 e -0.0238(11) 0.753(3) 0.6095(5) 1. 0 d
P2 P5+ 4 e 0.4976(12) 0.234(2) 0.6129(5) 1. 0 d
O1 O2- 4 e 0.1231(12) 0.813(2) 0.5968(6) 1. 0 d
O2 O2- 4 e -0.0830(11) 0.472(2) 0.5713(6) 1. 0 d
O3 O2- 4 e 0.8339(12) 0.939(2) 0.5610(7) 1. 0 d
O4 O2- 4 e 0.0120(9) 0.746(2) 0.7067(5) 1. 1 d
O5 O2- 4 e 0.3639(12) 0.447(2) 0.5901(7) 1. 0 d
O6 O2- 4 e 0.4287(14) -0.017(2) 0.5955(7) 1. 0 d
O7 O2- 4 e 0.5981(10) 0.303(2) 0.5571(6) 1. 0 d
O8 O2- 4 e 0.6004(10) 0.259(2) 0.7110(5) 1. 1 d
O9 O2- 4 e 0.2370(15) 0.222(2) 0.7406(7) 1. 2 d
H1 H1+ 4 e -0.100(2) 0.811(4) 0.7167(15) 1. 0 d
H2 H1+ 4 e 0.659(3) 0.076(4) 0.7282(16) 1. 0 d
H3 H1+ 4 e 0.294(3) 0.079(4) 0.763(2) 1. 0 d
H4 H1+ 4 e 0.212(2) 0.221(5) 0.6681(10) 1. 0 d

loop_
_atom_type_symbol
_atom_type_oxidation_number
Hf4+ 4.000
P5+ 5.000
O2- -2.000
H1+ 1.000
